data_4038223
loop_
_publ_author_name
'Liu, Renzhi'
'Yang, Min'
'Xie, Wenlin'
'Dong, Wenbi'
'Zhou, Hongwei'
'Yadav, Sarita'
'Potkin, Vladimir Ivanovich'
'Qiu, Guanyinsheng'

_publ_section_title
;
 Synthesis of 3-Hydroxyisoindolin-1-ones Through 1, 4-Dioxane-Mediated
 Hydroxylhydrative aza-Cyclization of 2-Alkynylbenzamide in Water.
;
_journal_name_full 'The Journal of organic chemistry'
_journal_paper_doi 10.1021/acs.joc.9b03466
_journal_year 2020
_chemical_absolute_configuration unk
_chemical_formula_moiety 'C22 H16 Br N O3'
_chemical_formula_sum 'C22 H16 Br N O3'
_chemical_formula_weight 422.27
_space_group_crystal_system orthorhombic
_space_group_IT_number 19
_space_group_name_Hall 'P 2ac 2ab'
_space_group_name_H-M_alt 'P 21 21 21'
_atom_sites_solution_hydrogens geom
_atom_sites_solution_primary dual
_audit_creation_date 2019-10-08
_audit_creation_method
;
Olex2 1.2
(compiled 2018.05.29 svn.r3508 for OlexSys, GUI svn.r5506)
;
_cell_angle_alpha 90
_cell_angle_beta 90
_cell_angle_gamma 90
_cell_formula_units_Z 4
_cell_length_a 6.6852(7)
_cell_length_b 15.8790(18)
_cell_length_c 17.665(4)
_cell_measurement_reflns_used 941
_cell_measurement_temperature 298.15
_cell_measurement_theta_max 22.0070
_cell_measurement_theta_min 3.4380
_cell_volume 1875.2(5)
_computing_cell_refinement 'CrysAlisPro 1.171.39.46 (Rigaku OD, 2018)'
_computing_data_collection 'CrysAlisPro 1.171.39.46 (Rigaku OD, 2018)'
_computing_data_reduction 'CrysAlisPro 1.171.39.46 (Rigaku OD, 2018)'
_computing_molecular_graphics 'Olex2 (Dolomanov et al., 2009)'
_computing_publication_material 'Olex2 (Dolomanov et al., 2009)'
_computing_structure_refinement 'ShelXL (Sheldrick, 2015)'
_computing_structure_solution 'ShelXT (Sheldrick, 2015)'
_diffrn_ambient_temperature 298.15
_diffrn_detector 'CCD plate'
_diffrn_detector_area_resol_mean 16.0802
_diffrn_detector_type Eos
_diffrn_measured_fraction_theta_full 0.998
_diffrn_measured_fraction_theta_max 0.864
_diffrn_measurement_details
;
List of Runs (angles in degrees, time in seconds):

  # Type    Start    End  Width  t~exp~   \w     \q     \k     \f   Frames
--------------------------------------------------------------------------
  1  \w    -41.00  81.00   1.00   18.50    --   16.05   0.00 150.00  122
  2  \w      1.00  31.00   1.00   18.50    --   16.05  57.00 120.00   30
;
_diffrn_measurement_device 'four-circle diffractometer'
_diffrn_measurement_device_type 'Xcalibur, Eos, Gemini'
_diffrn_measurement_method '\w scans'
_diffrn_orient_matrix_type 'CrysAlisPro convention (1999,Acta A55,543-557)'
_diffrn_orient_matrix_UB_11 0.0018487000
_diffrn_orient_matrix_UB_12 0.0154336000
_diffrn_orient_matrix_UB_13 -0.0376591000
_diffrn_orient_matrix_UB_21 -0.0448368000
_diffrn_orient_matrix_UB_22 -0.0378902000
_diffrn_orient_matrix_UB_23 -0.0128418000
_diffrn_orient_matrix_UB_31 -0.0961108000
_diffrn_orient_matrix_UB_32 0.0180225000
_diffrn_orient_matrix_UB_33 0.0052280000
_diffrn_radiation_monochromator graphite
_diffrn_radiation_probe x-ray
_diffrn_radiation_type MoK\a
_diffrn_radiation_wavelength 0.71073
_diffrn_reflns_av_R_equivalents 0.0577
_diffrn_reflns_av_unetI/netI 0.1247
_diffrn_reflns_Laue_measured_fraction_full 0.998
_diffrn_reflns_Laue_measured_fraction_max 0.864
_diffrn_reflns_limit_h_max 9
_diffrn_reflns_limit_h_min -5
_diffrn_reflns_limit_k_max 21
_diffrn_reflns_limit_k_min -13
_diffrn_reflns_limit_l_max 22
_diffrn_reflns_limit_l_min -9
_diffrn_reflns_number 6220
_diffrn_reflns_point_group_measured_fraction_full 0.940
_diffrn_reflns_point_group_measured_fraction_max 0.766
_diffrn_reflns_theta_full 25.242
_diffrn_reflns_theta_max 29.440
_diffrn_reflns_theta_min 2.813
_diffrn_source 'fine-focus sealed X-ray tube'
_diffrn_source_type 'Enhance (Mo) X-ray Source'
_exptl_absorpt_coefficient_mu 2.214
_exptl_absorpt_correction_T_max 1.00000
_exptl_absorpt_correction_T_min 0.67816
_exptl_absorpt_correction_type multi-scan
_exptl_absorpt_process_details
;
CrysAlisPro 1.171.39.46 (Rigaku Oxford Diffraction, 2018)
Empirical absorption correction using spherical harmonics,
 implemented in SCALE3 ABSPACK scaling algorithm.
;
_exptl_crystal_colour colourless
_exptl_crystal_colour_primary colourless
_exptl_crystal_density_diffrn 1.496
_exptl_crystal_description block
_exptl_crystal_F_000 856
_exptl_crystal_size_max 0.12
_exptl_crystal_size_mid 0.11
_exptl_crystal_size_min 0.1
_refine_diff_density_max 0.452
_refine_diff_density_min -0.616
_refine_diff_density_rms 0.080
_refine_ls_abs_structure_details
;
 Flack x determined using 510 quotients [(I+)-(I-)]/[(I+)+(I-)]
 (Parsons, Flack and Wagner, Acta Cryst. B69 (2013) 249-259).
;
_refine_ls_abs_structure_Flack 0.298(12)
_refine_ls_extinction_method none
_refine_ls_goodness_of_fit_ref 1.016
_refine_ls_hydrogen_treatment constr
_refine_ls_matrix_type full
_refine_ls_number_parameters 246
_refine_ls_number_reflns 3977
_refine_ls_number_restraints 0
_refine_ls_restrained_S_all 1.016
_refine_ls_R_factor_all 0.1651
_refine_ls_R_factor_gt 0.0701
_refine_ls_shift/su_max 0.000
_refine_ls_shift/su_mean 0.000
_refine_ls_structure_factor_coef Fsqd
_refine_ls_weighting_details 'w=1/[\s^2^(Fo^2^)+(0.0632P)^2^+0.9812P] where P=(Fo^2^+2Fc^2^)/3'
_refine_ls_weighting_scheme calc
_refine_ls_wR_factor_gt 0.1417
_refine_ls_wR_factor_ref 0.1905
_reflns_Friedel_coverage 0.554
_reflns_Friedel_fraction_full 0.859
_reflns_Friedel_fraction_max 0.635
_reflns_number_gt 1973
_reflns_number_total 3977
_reflns_threshold_expression 'I > 2\s(I)'
_cod_data_source_file jo9b03466_si_002.cif
_cod_data_source_block 20190702-1
_cod_database_code 4038223
_shelx_shelxl_version_number 2018/3
_chemical_oxdiff_formula 'C H O N'
_shelx_space_group_comment
;
The symmetry employed for this shelxl refinement is uniquely defined
by the following loop, which should always be used as a source of
symmetry information in preference to the above space-group names.
They are only intended as comments.
;
_shelx_estimated_absorpt_t_max 0.809
_shelx_estimated_absorpt_t_min 0.777
_reflns_odcompleteness_completeness 99.64
_reflns_odcompleteness_iscentric 1
_reflns_odcompleteness_theta 26.32
_olex2_refinement_description
;
1. Fixed Uiso
 At 1.2 times of:
  All C(H) groups
 At 1.5 times of:
  All C(H,H,H) groups, All O(H) groups
2.a Aromatic/amide H refined with riding coordinates:
 C3(H3), C4(H4), C5(H5), C6(H6), C11(H11), C13(H13), C14(H14), C15(H15),
 C18(H18), C19(H19), C21(H21), C22(H22)
2.b Idealised Me refined as rotating group:
 C16(H16A,H16B,H16C)
2.c Idealised tetrahedral OH refined as rotating group:
 O2(H2)
;
_olex2_submission_special_instructions 'No special instructions were received'
_oxdiff_exptl_absorpt_empirical_details
;
Empirical correction (ABSPACK) includes:
- Absorption correction using spherical harmonics
- Frame scaling
;
_oxdiff_exptl_absorpt_empirical_full_max 1.390
_oxdiff_exptl_absorpt_empirical_full_min 0.697

loop_
_space_group_symop_operation_xyz
'x, y, z'
'-x+1/2, -y, z+1/2'
'-x, y+1/2, -z+1/2'
'x+1/2, -y+1/2, -z'

loop_
_atom_site_label
_atom_site_type_symbol
_atom_site_fract_x
_atom_site_fract_y
_atom_site_fract_z
_atom_site_U_iso_or_equiv
_atom_site_adp_type
_atom_site_occupancy
_atom_site_site_symmetry_order
_atom_site_calc_flag
_atom_site_refinement_flags_posn
_atom_site_refinement_flags_adp
_atom_site_refinement_flags_occupancy
_atom_site_disorder_assembly
_atom_site_disorder_group
Br1 Br 0.4211(2) 0.86973(7) 0.93029(9) 0.0871(6) Uani 1 1 d . . . . .
O1 O -0.0696(9) 0.4879(4) 0.9077(4) 0.0463(17) Uani 1 1 d . . . . .
O2 O 0.5583(8) 0.4199(4) 0.8808(4) 0.0481(17) Uani 1 1 d . . . . .
H2 H 0.657956 0.449220 0.874498 0.072 Uiso 1 1 calc GR . . . .
O3 O 0.6822(9) 0.5019(5) 0.7625(5) 0.067(2) Uani 1 1 d . . . . .
N1 N 0.2560(10) 0.4991(5) 0.8673(5) 0.0390(19) Uani 1 1 d . . . . .
C1 C 0.0777(13) 0.4580(5) 0.8765(5) 0.037(2) Uani 1 1 d . . . . .
C2 C 0.0980(12) 0.3746(6) 0.8405(5) 0.034(2) Uani 1 1 d . . . . .
C3 C -0.0370(14) 0.3104(5) 0.8330(6) 0.044(2) Uani 1 1 d . . . . .
H3 H -0.163819 0.314287 0.854285 0.053 Uiso 1 1 calc R . . . .
C4 C 0.0205(16) 0.2391(6) 0.7925(6) 0.053(3) Uani 1 1 d . . . . .
H4 H -0.069629 0.195200 0.785554 0.064 Uiso 1 1 calc R . . . .
C5 C 0.2120(15) 0.2334(6) 0.7625(6) 0.048(3) Uani 1 1 d . . . . .
H5 H 0.248495 0.185012 0.736318 0.058 Uiso 1 1 calc R . . . .
C6 C 0.3484(13) 0.2969(6) 0.7704(6) 0.043(3) Uani 1 1 d . . . . .
H6 H 0.476172 0.292713 0.749945 0.052 Uiso 1 1 calc R . . . .
C7 C 0.2888(13) 0.3681(6) 0.8104(5) 0.038(2) Uani 1 1 d . . . . .
C8 C 0.4078(13) 0.4450(5) 0.8300(5) 0.039(2) Uani 1 1 d . . . . .
C9 C 0.5039(14) 0.4928(6) 0.7608(6) 0.042(2) Uani 1 1 d . . . . .
C10 C 0.3816(15) 0.5257(6) 0.6984(6) 0.045(3) Uani 1 1 d . . . . .
C11 C 0.4726(16) 0.5834(6) 0.6488(6) 0.054(3) Uani 1 1 d . . . . .
H11 H 0.603841 0.599334 0.658802 0.064 Uiso 1 1 calc R . . . .
C12 C 0.381(2) 0.6174(7) 0.5874(6) 0.061(3) Uani 1 1 d . . . . .
C13 C 0.1872(19) 0.5902(7) 0.5718(8) 0.068(3) Uani 1 1 d . . . . .
H13 H 0.120392 0.611274 0.529701 0.081 Uiso 1 1 calc R . . . .
C14 C 0.0944(18) 0.5334(7) 0.6174(7) 0.066(3) Uani 1 1 d . . . . .
H14 H -0.033461 0.515032 0.604883 0.079 Uiso 1 1 calc R . . . .
C15 C 0.1863(14) 0.5021(7) 0.6824(7) 0.055(3) Uani 1 1 d . . . . .
H15 H 0.117539 0.465917 0.714580 0.065 Uiso 1 1 calc R . . . .
C16 C 0.486(2) 0.6826(8) 0.5409(8) 0.092(5) Uani 1 1 d . . . . .
H16A H 0.511259 0.731397 0.571564 0.138 Uiso 1 1 calc GR . . . .
H16B H 0.402817 0.698087 0.498798 0.138 Uiso 1 1 calc GR . . . .
H16C H 0.610115 0.660316 0.522640 0.138 Uiso 1 1 calc GR . . . .
C17 C 0.2914(13) 0.5851(6) 0.8852(6) 0.039(2) Uani 1 1 d . . . . .
C18 C 0.1483(14) 0.6448(6) 0.8736(7) 0.053(3) Uani 1 1 d . . . . .
H18 H 0.023126 0.628493 0.855920 0.064 Uiso 1 1 calc R . . . .
C19 C 0.1855(18) 0.7305(7) 0.8877(7) 0.063(3) Uani 1 1 d . . . . .
H19 H 0.086477 0.770524 0.879216 0.075 Uiso 1 1 calc R . . . .
C20 C 0.3681(16) 0.7541(6) 0.9140(6) 0.051(3) Uani 1 1 d . . . . .
C21 C 0.5132(15) 0.6969(7) 0.9253(7) 0.058(3) Uani 1 1 d . . . . .
H21 H 0.638681 0.714669 0.941412 0.069 Uiso 1 1 calc R . . . .
C22 C 0.4790(13) 0.6117(6) 0.9133(7) 0.054(3) Uani 1 1 d . . . . .
H22 H 0.578693 0.572487 0.923639 0.065 Uiso 1 1 calc R . . . .

loop_
_atom_site_aniso_label
_atom_site_aniso_U_11
_atom_site_aniso_U_22
_atom_site_aniso_U_33
_atom_site_aniso_U_23
_atom_site_aniso_U_13
_atom_site_aniso_U_12
Br1 0.1177(11) 0.0457(7) 0.0980(11) -0.0049(8) 0.0050(10) -0.0248(8)
O1 0.025(3) 0.044(4) 0.070(5) -0.015(3) 0.000(3) -0.003(3)
O2 0.026(3) 0.055(4) 0.063(5) 0.011(3) -0.002(3) 0.000(3)
O3 0.037(4) 0.102(7) 0.062(6) 0.019(5) 0.003(4) -0.008(4)
N1 0.024(4) 0.033(4) 0.060(6) -0.004(4) 0.000(4) 0.001(3)
C1 0.025(4) 0.038(5) 0.047(6) 0.000(4) 0.000(5) 0.002(4)
C2 0.025(4) 0.038(5) 0.039(5) 0.000(4) -0.004(4) -0.001(5)
C3 0.040(5) 0.029(5) 0.062(7) 0.001(5) 0.002(5) -0.006(5)
C4 0.062(7) 0.037(6) 0.061(8) 0.002(5) -0.015(6) -0.012(5)
C5 0.061(7) 0.030(5) 0.053(7) -0.003(5) 0.000(6) 0.011(5)
C6 0.038(5) 0.038(6) 0.052(7) -0.005(5) 0.002(5) 0.005(5)
C7 0.043(5) 0.028(5) 0.042(6) 0.002(5) 0.001(4) -0.008(5)
C8 0.028(4) 0.043(5) 0.046(6) 0.001(5) -0.007(5) 0.008(5)
C9 0.037(5) 0.038(5) 0.050(7) -0.001(5) 0.005(5) -0.002(4)
C10 0.050(6) 0.041(6) 0.044(7) -0.004(5) 0.004(5) 0.004(5)
C11 0.063(6) 0.044(6) 0.053(7) -0.002(5) 0.004(6) -0.011(5)
C12 0.100(9) 0.049(6) 0.033(6) 0.008(5) 0.007(6) 0.010(7)
C13 0.085(8) 0.067(8) 0.051(8) -0.001(7) -0.003(7) 0.011(7)
C14 0.054(6) 0.077(8) 0.068(8) 0.007(7) -0.010(7) 0.003(7)
C15 0.052(6) 0.058(7) 0.054(7) 0.006(6) -0.005(6) 0.001(6)
C16 0.134(12) 0.091(10) 0.052(8) 0.017(7) 0.009(8) -0.006(9)
C17 0.037(5) 0.043(6) 0.035(6) -0.004(5) -0.001(4) -0.005(5)
C18 0.043(6) 0.042(6) 0.075(8) 0.002(6) -0.012(5) 0.000(5)
C19 0.077(8) 0.044(7) 0.067(9) 0.007(6) -0.010(6) 0.010(6)
C20 0.059(7) 0.032(5) 0.062(8) 0.000(5) 0.009(6) -0.010(5)
C21 0.049(6) 0.061(7) 0.064(8) -0.013(6) 0.000(6) -0.018(6)
C22 0.037(5) 0.045(6) 0.081(9) -0.006(6) 0.001(5) -0.005(4)

loop_
_atom_type_symbol
_atom_type_description
_atom_type_scat_dispersion_real
_atom_type_scat_dispersion_imag
_atom_type_scat_source
C C 0.0033 0.0016 'International Tables Vol C Tables 4.2.6.8 and 6.1.1.4'
H H 0.0000 0.0000 'International Tables Vol C Tables 4.2.6.8 and 6.1.1.4'
Br Br -0.2901 2.4595 'International Tables Vol C Tables 4.2.6.8 and 6.1.1.4'
N N 0.0061 0.0033 'International Tables Vol C Tables 4.2.6.8 and 6.1.1.4'
O O 0.0106 0.0060 'International Tables Vol C Tables 4.2.6.8 and 6.1.1.4'

loop_
_geom_angle_atom_site_label_1
_geom_angle_atom_site_label_2
_geom_angle_atom_site_label_3
_geom_angle
_geom_angle_site_symmetry_1
_geom_angle_site_symmetry_3
_geom_angle_publ_flag
C8 O2 H2 109.5 . . ?
C1 N1 C8 112.0(7) . . ?
C1 N1 C17 125.1(7) . . ?
C17 N1 C8 122.8(7) . . ?
O1 C1 N1 124.8(8) . . ?
O1 C1 C2 128.0(8) . . ?
N1 C1 C2 107.2(7) . . ?
C3 C2 C1 130.5(8) . . ?
C3 C2 C7 121.0(9) . . ?
C7 C2 C1 108.4(8) . . ?
C2 C3 H3 120.9 . . ?
C2 C3 C4 118.2(9) . . ?
C4 C3 H3 120.9 . . ?
C3 C4 H4 119.9 . . ?
C5 C4 C3 120.2(9) . . ?
C5 C4 H4 119.9 . . ?
C4 C5 H5 119.1 . . ?
C6 C5 C4 121.9(9) . . ?
C6 C5 H5 119.1 . . ?
C5 C6 H6 121.3 . . ?
C5 C6 C7 117.4(8) . . ?
C7 C6 H6 121.3 . . ?
C2 C7 C6 121.2(8) . . ?
C2 C7 C8 109.9(8) . . ?
C6 C7 C8 128.9(8) . . ?
O2 C8 N1 111.7(8) . . ?
O2 C8 C7 107.3(7) . . ?
O2 C8 C9 109.9(7) . . ?
N1 C8 C7 102.2(7) . . ?
N1 C8 C9 110.2(7) . . ?
C7 C8 C9 115.4(8) . . ?
O3 C9 C8 116.4(10) . . ?
O3 C9 C10 121.9(10) . . ?
C10 C9 C8 121.7(8) . . ?
C11 C10 C9 117.3(9) . . ?
C15 C10 C9 125.6(9) . . ?
C15 C10 C11 117.1(10) . . ?
C10 C11 H11 117.9 . . ?
C12 C11 C10 124.2(10) . . ?
C12 C11 H11 117.9 . . ?
C11 C12 C13 116.9(11) . . ?
C11 C12 C16 120.3(12) . . ?
C13 C12 C16 122.7(12) . . ?
C12 C13 H13 119.6 . . ?
C14 C13 C12 120.9(12) . . ?
C14 C13 H13 119.6 . . ?
C13 C14 H14 119.2 . . ?
C13 C14 C15 121.6(11) . . ?
C15 C14 H14 119.2 . . ?
C10 C15 C14 119.1(11) . . ?
C10 C15 H15 120.4 . . ?
C14 C15 H15 120.4 . . ?
C12 C16 H16A 109.5 . . ?
C12 C16 H16B 109.5 . . ?
C12 C16 H16C 109.5 . . ?
H16A C16 H16B 109.5 . . ?
H16A C16 H16C 109.5 . . ?
H16B C16 H16C 109.5 . . ?
C18 C17 N1 121.2(8) . . ?
C18 C17 C22 117.9(9) . . ?
C22 C17 N1 120.8(9) . . ?
C17 C18 H18 119.3 . . ?
C17 C18 C19 121.5(10) . . ?
C19 C18 H18 119.3 . . ?
C18 C19 H19 120.4 . . ?
C20 C19 C18 119.1(10) . . ?
C20 C19 H19 120.4 . . ?
C19 C20 Br1 119.2(8) . . ?
C21 C20 Br1 119.9(8) . . ?
C21 C20 C19 120.9(9) . . ?
C20 C21 H21 119.4 . . ?
C20 C21 C22 121.1(9) . . ?
C22 C21 H21 119.4 . . ?
C17 C22 H22 120.3 . . ?
C21 C22 C17 119.4(9) . . ?
C21 C22 H22 120.3 . . ?

loop_
_geom_bond_atom_site_label_1
_geom_bond_atom_site_label_2
_geom_bond_distance
_geom_bond_site_symmetry_2
_geom_bond_publ_flag
Br1 C20 1.893(9) . ?
O1 C1 1.223(10) . ?
O2 H2 0.8200 . ?
O2 C8 1.407(10) . ?
O3 C9 1.201(10) . ?
N1 C1 1.368(11) . ?
N1 C8 1.482(11) . ?
N1 C17 1.423(11) . ?
C1 C2 1.477(12) . ?
C2 C3 1.367(12) . ?
C2 C7 1.386(12) . ?
C3 H3 0.9300 . ?
C3 C4 1.393(14) . ?
C4 H4 0.9300 . ?
C4 C5 1.388(14) . ?
C5 H5 0.9300 . ?
C5 C6 1.367(13) . ?
C6 H6 0.9300 . ?
C6 C7 1.391(12) . ?
C7 C8 1.498(12) . ?
C8 C9 1.575(14) . ?
C9 C10 1.469(14) . ?
C10 C11 1.407(14) . ?
C10 C15 1.387(14) . ?
C11 H11 0.9300 . ?
C11 C12 1.357(15) . ?
C12 C13 1.395(16) . ?
C12 C16 1.494(16) . ?
C13 H13 0.9300 . ?
C13 C14 1.358(15) . ?
C14 H14 0.9300 . ?
C14 C15 1.394(15) . ?
C15 H15 0.9300 . ?
C16 H16A 0.9600 . ?
C16 H16B 0.9600 . ?
C16 H16C 0.9600 . ?
C17 C18 1.362(12) . ?
C17 C22 1.413(13) . ?
C18 H18 0.9300 . ?
C18 C19 1.406(14) . ?
C19 H19 0.9300 . ?
C19 C20 1.358(14) . ?
C20 C21 1.344(13) . ?
C21 H21 0.9300 . ?
C21 C22 1.388(13) . ?
C22 H22 0.9300 . ?

loop_
_geom_torsion_atom_site_label_1
_geom_torsion_atom_site_label_2
_geom_torsion_atom_site_label_3
_geom_torsion_atom_site_label_4
_geom_torsion
_geom_torsion_site_symmetry_1
_geom_torsion_site_symmetry_2
_geom_torsion_site_symmetry_3
_geom_torsion_site_symmetry_4
_geom_torsion_publ_flag
Br1 C20 C21 C22 -179.6(9) . . . . ?
O1 C1 C2 C3 -0.4(16) . . . . ?
O1 C1 C2 C7 178.3(9) . . . . ?
O2 C8 C9 O3 -1.5(13) . . . . ?
O2 C8 C9 C10 179.5(8) . . . . ?
O3 C9 C10 C11 -13.2(15) . . . . ?
O3 C9 C10 C15 164.1(11) . . . . ?
N1 C1 C2 C3 -178.9(9) . . . . ?
N1 C1 C2 C7 -0.2(10) . . . . ?
N1 C8 C9 O3 122.0(10) . . . . ?
N1 C8 C9 C10 -57.0(11) . . . . ?
N1 C17 C18 C19 -176.8(10) . . . . ?
N1 C17 C22 C21 175.5(10) . . . . ?
C1 N1 C8 O2 -108.6(8) . . . . ?
C1 N1 C8 C7 5.8(10) . . . . ?
C1 N1 C8 C9 129.0(8) . . . . ?
C1 N1 C17 C18 -36.7(15) . . . . ?
C1 N1 C17 C22 145.5(10) . . . . ?
C1 C2 C3 C4 176.9(9) . . . . ?
C1 C2 C7 C6 -177.8(9) . . . . ?
C1 C2 C7 C8 3.9(10) . . . . ?
C2 C3 C4 C5 1.5(15) . . . . ?
C2 C7 C8 O2 111.8(8) . . . . ?
C2 C7 C8 N1 -5.8(10) . . . . ?
C2 C7 C8 C9 -125.4(8) . . . . ?
C3 C2 C7 C6 1.1(14) . . . . ?
C3 C2 C7 C8 -177.2(8) . . . . ?
C3 C4 C5 C6 -0.9(16) . . . . ?
C4 C5 C6 C7 0.3(16) . . . . ?
C5 C6 C7 C2 -0.4(15) . . . . ?
C5 C6 C7 C8 177.6(9) . . . . ?
C6 C7 C8 O2 -66.3(12) . . . . ?
C6 C7 C8 N1 176.0(10) . . . . ?
C6 C7 C8 C9 56.5(13) . . . . ?
C7 C2 C3 C4 -1.6(14) . . . . ?
C7 C8 C9 O3 -122.9(10) . . . . ?
C7 C8 C9 C10 58.1(12) . . . . ?
C8 N1 C1 O1 177.8(8) . . . . ?
C8 N1 C1 C2 -3.7(10) . . . . ?
C8 N1 C17 C18 138.1(10) . . . . ?
C8 N1 C17 C22 -39.6(14) . . . . ?
C8 C9 C10 C11 165.7(9) . . . . ?
C8 C9 C10 C15 -17.1(15) . . . . ?
C9 C10 C11 C12 178.0(10) . . . . ?
C9 C10 C15 C14 -174.6(10) . . . . ?
C10 C11 C12 C13 -2.3(17) . . . . ?
C10 C11 C12 C16 175.9(11) . . . . ?
C11 C10 C15 C14 2.7(15) . . . . ?
C11 C12 C13 C14 1.1(17) . . . . ?
C12 C13 C14 C15 2.0(18) . . . . ?
C13 C14 C15 C10 -3.9(18) . . . . ?
C15 C10 C11 C12 0.5(16) . . . . ?
C16 C12 C13 C14 -177.1(12) . . . . ?
C17 N1 C1 O1 -6.9(15) . . . . ?
C17 N1 C1 C2 171.6(9) . . . . ?
C17 N1 C8 O2 76.0(11) . . . . ?
C17 N1 C8 C7 -169.6(9) . . . . ?
C17 N1 C8 C9 -46.5(11) . . . . ?
C17 C18 C19 C20 -0.4(17) . . . . ?
C18 C17 C22 C21 -2.3(15) . . . . ?
C18 C19 C20 Br1 178.2(9) . . . . ?
C18 C19 C20 C21 1.1(18) . . . . ?
C19 C20 C21 C22 -2.5(18) . . . . ?
C20 C21 C22 C17 3.1(17) . . . . ?
C22 C17 C18 C19 1.0(16) . . . . ?
